data_4031061
loop_
_publ_author_name
'Mishra, Amrita'
'Tiwari, Vinod K.'

_publ_section_title
;
 One-Pot Synthesis of Glycosyl-\b-azido Ester via Diazotransfer Reaction
 Toward Access of Glycosyl-\b-triazolyl Ester.
;
_journal_issue 10
_journal_name_full 'The Journal of organic chemistry'
_journal_page_first 4869
_journal_page_last 4881
_journal_paper_doi 10.1021/acs.joc.5b00179
_journal_volume 80
_journal_year 2015
_chemical_formula_moiety 'C18 H23 N3 O6'
_chemical_formula_sum 'C18 H23 N3 O6'
_chemical_formula_weight 377.39
_chemical_name_systematic
;
 ?
;
_space_group_IT_number 19
_symmetry_cell_setting orthorhombic
_symmetry_space_group_name_Hall 'P 2ac 2ab'
_symmetry_space_group_name_H-M 'P 21 21 21'
_atom_sites_solution_hydrogens geom
_atom_sites_solution_primary direct
_atom_sites_solution_secondary difmap
_audit_creation_method SHELXL-97
_cell_angle_alpha 90.00
_cell_angle_beta 90.00
_cell_angle_gamma 90.00
_cell_formula_units_Z 4
_cell_length_a 5.4242(13)
_cell_length_b 15.518(5)
_cell_length_c 23.693(5)
_cell_measurement_reflns_used 506
_cell_measurement_temperature 293(2)
_cell_measurement_theta_max 29.1996
_cell_measurement_theta_min 3.1322
_cell_volume 1994.3(9)
_computing_cell_refinement 'CrysAlisPro, Agilent Technologies ltd.'
_computing_data_collection 'CrysAlisPro, Agilent Technologies ltd.'
_computing_data_reduction 'CrysAlisPro, Agilent Technologies ltd.'
_computing_publication_material 'CrysAlisPro, Agilent Technologies ltd.'
_computing_structure_refinement 'SHELXL-97 (Sheldrick, 2008)'
_diffrn_ambient_temperature 293(2)
_diffrn_detector_area_resol_mean 16.0938
_diffrn_measured_fraction_theta_full 0.997
_diffrn_measured_fraction_theta_max 0.853
_diffrn_measurement_device_type 'Xcalibur, Eos'
_diffrn_measurement_method '\w scans'
_diffrn_radiation_monochromator graphite
_diffrn_radiation_source 'fine-focus sealed tube'
_diffrn_radiation_type MoK\a
_diffrn_radiation_wavelength 0.71073
_diffrn_reflns_av_R_equivalents 0.0455
_diffrn_reflns_av_sigmaI/netI 0.1583
_diffrn_reflns_limit_h_max 3
_diffrn_reflns_limit_h_min -6
_diffrn_reflns_limit_k_max 14
_diffrn_reflns_limit_k_min -19
_diffrn_reflns_limit_l_max 24
_diffrn_reflns_limit_l_min -31
_diffrn_reflns_number 6016
_diffrn_reflns_theta_full 25.00
_diffrn_reflns_theta_max 29.26
_diffrn_reflns_theta_min 3.14
_exptl_absorpt_coefficient_mu 0.095
_exptl_absorpt_correction_T_max 1.00000
_exptl_absorpt_correction_T_min 0.92793
_exptl_absorpt_correction_type multi-scan
_exptl_crystal_colour White
_exptl_crystal_density_diffrn 1.257
_exptl_crystal_density_method 'not measured'
_exptl_crystal_description needle
_exptl_crystal_F_000 871
_exptl_crystal_size_max 0.28
_exptl_crystal_size_mid 0.19
_exptl_crystal_size_min 0.16
_refine_diff_density_max 0.121
_refine_diff_density_min -0.124
_refine_diff_density_rms 0.031
_refine_ls_abs_structure_details 'Flack H D (1983), Acta Cryst. A39, 876-881'
_refine_ls_abs_structure_Flack 6(2)
_refine_ls_extinction_method none
_refine_ls_goodness_of_fit_ref 0.976
_refine_ls_hydrogen_treatment mixed
_refine_ls_matrix_type full
_refine_ls_number_parameters 264
_refine_ls_number_reflns 4076
_refine_ls_number_restraints 0
_refine_ls_restrained_S_all 0.976
_refine_ls_R_factor_all 0.2514
_refine_ls_R_factor_gt 0.0757
_refine_ls_shift/su_max 0.000
_refine_ls_shift/su_mean 0.000
_refine_ls_structure_factor_coef Fsqd
_refine_ls_weighting_details 'calc w=1/[\s^2^(Fo^2^)+(0.0161P)^2^+0.0000P] where P=(Fo^2^+2Fc^2^)/3'
_refine_ls_weighting_scheme calc
_refine_ls_wR_factor_gt 0.0784
_refine_ls_wR_factor_ref 0.1170
_reflns_number_gt 1420
_reflns_number_total 4076
_reflns_threshold_expression >2\s(I)
_cod_data_source_file jo5b00179_si_001.cif
_cod_data_source_block compound-4b
_cod_database_code 4031061

loop_
_symmetry_equiv_pos_as_xyz
'x, y, z'
'-x+1/2, -y, z+1/2'
'x+1/2, -y+1/2, -z'
'-x, y+1/2, -z+1/2'

loop_
_atom_site_label
_atom_site_type_symbol
_atom_site_fract_x
_atom_site_fract_y
_atom_site_fract_z
_atom_site_U_iso_or_equiv
_atom_site_adp_type
_atom_site_occupancy
_atom_site_symmetry_multiplicity
_atom_site_calc_flag
_atom_site_refinement_flags
O3 O 0.2267(6) 0.2544(2) 0.78332(14) 0.0689(10) Uani 1 1 d .
O4 O 0.2956(6) 0.1127(2) 0.70990(14) 0.0656(10) Uani 1 1 d .
O2 O 0.5165(6) 0.1163(2) 0.85407(15) 0.0787(11) Uani 1 1 d .
O1 O 0.2317(6) 0.2158(3) 0.87853(14) 0.0839(12) Uani 1 1 d .
C4 C 0.4572(10) 0.2324(4) 0.7579(2) 0.0622(16) Uani 1 1 d .
O6 O 0.9761(7) 0.3069(3) 0.60373(16) 0.1000(14) Uani 1 1 d .
C8 C 0.4033(11) 0.1560(4) 0.9020(2) 0.0800(18) Uani 1 1 d .
C5 C 0.4809(10) 0.2769(4) 0.7015(2) 0.0613(14) Uani 1 1 d .
C13 C 0.0031(14) -0.0583(4) 0.6403(3) 0.098(2) Uani 1 1 d .
H13 H 0.0176 -0.1006 0.6679 0.118 Uiso 1 1 calc R
C1 C 0.1710(10) 0.1901(5) 0.8234(3) 0.0789(19) Uani 1 1 d .
C2 C 0.3344(11) 0.1137(4) 0.8110(2) 0.0673(16) Uani 1 1 d .
N1 N 0.4893(10) 0.3719(4) 0.7108(2) 0.0886(16) Uani 1 1 d .
N2 N 0.3002(11) 0.4093(3) 0.7042(2) 0.0863(16) Uani 1 1 d .
C11 C 0.3311(11) 0.0282(4) 0.6889(2) 0.091(2) Uani 1 1 d .
H11A H 0.3062 -0.0136 0.7188 0.110 Uiso 1 1 calc R
H11B H 0.4977 0.0219 0.6746 0.110 Uiso 1 1 calc R
C17 C 0.1283(12) 0.0731(4) 0.6009(3) 0.096(2) Uani 1 1 d .
H17 H 0.2312 0.1211 0.6014 0.115 Uiso 1 1 calc R
C15 C -0.1878(15) -0.0069(6) 0.5567(3) 0.117(3) Uani 1 1 d .
H15 H -0.3033 -0.0132 0.5280 0.140 Uiso 1 1 calc R
C3 C 0.4528(11) 0.1348(4) 0.7548(2) 0.0630(16) Uani 1 1 d .
C16 C -0.0401(15) 0.0645(5) 0.5581(3) 0.112(3) Uani 1 1 d .
H16 H -0.0537 0.1067 0.5303 0.134 Uiso 1 1 calc R
C9 C 0.2619(13) 0.0888(4) 0.9361(2) 0.138(3) Uani 1 1 d .
H9A H 0.3760 0.0487 0.9525 0.207 Uiso 1 1 calc R
H9B H 0.1500 0.0586 0.9118 0.207 Uiso 1 1 calc R
H9C H 0.1707 0.1170 0.9655 0.207 Uiso 1 1 calc R
C7 C 0.7450(11) 0.2915(5) 0.6164(3) 0.096(2) Uani 1 1 d .
C12 C 0.1484(11) 0.0135(4) 0.6423(2) 0.0699(17) Uani 1 1 d .
C6 C 0.7209(9) 0.2527(4) 0.67351(19) 0.0839(18) Uani 1 1 d .
H6A H 0.8570 0.2719 0.6969 0.101 Uiso 1 1 calc R
H6B H 0.7307 0.1905 0.6704 0.101 Uiso 1 1 calc R
C14 C -0.1667(15) -0.0680(5) 0.5967(4) 0.122(3) Uani 1 1 d .
H14 H -0.2659 -0.1169 0.5952 0.147 Uiso 1 1 calc R
O5 O 0.5842(8) 0.3032(5) 0.58454(17) 0.180(3) Uani 1 1 d .
C10 C 0.5962(10) 0.2039(5) 0.9340(2) 0.124(3) Uani 1 1 d .
H10A H 0.7108 0.1637 0.9502 0.186 Uiso 1 1 calc R
H10B H 0.5198 0.2367 0.9636 0.186 Uiso 1 1 calc R
H10C H 0.6822 0.2421 0.9090 0.186 Uiso 1 1 calc R
C26 C 1.0238(12) 0.3443(4) 0.5478(2) 0.140(3) Uani 1 1 d .
H02A H 1.1978 0.3529 0.5431 0.209 Uiso 1 1 calc R
H02B H 0.9401 0.3986 0.5447 0.209 Uiso 1 1 calc R
H02C H 0.9646 0.3058 0.5192 0.209 Uiso 1 1 calc R
N3 N 0.1412(12) 0.4545(4) 0.6995(3) 0.152(3) Uani 1 1 d .
H1 H 0.005(7) 0.188(2) 0.8208(13) 0.034(11) Uiso 1 1 d .
H2 H 0.264(7) 0.054(2) 0.8084(13) 0.034(12) Uiso 1 1 d .
H3 H 0.615(7) 0.110(2) 0.7499(13) 0.038(12) Uiso 1 1 d .
H5 H 0.338(9) 0.254(3) 0.6716(17) 0.11(2) Uiso 1 1 d .
H4 H 0.593(7) 0.253(3) 0.7823(15) 0.065(14) Uiso 1 1 d .

loop_
_atom_site_aniso_label
_atom_site_aniso_U_11
_atom_site_aniso_U_22
_atom_site_aniso_U_33
_atom_site_aniso_U_23
_atom_site_aniso_U_13
_atom_site_aniso_U_12
O3 0.064(2) 0.076(3) 0.067(2) 0.008(2) 0.002(2) 0.014(2)
O4 0.069(2) 0.058(2) 0.071(2) -0.009(2) -0.016(2) 0.010(2)
O2 0.064(2) 0.105(3) 0.068(2) 0.008(2) -0.014(2) 0.020(2)
O1 0.071(2) 0.112(3) 0.068(2) -0.004(2) -0.008(2) 0.016(3)
C4 0.037(3) 0.086(5) 0.064(4) -0.007(4) -0.002(3) -0.002(4)
O6 0.064(3) 0.142(4) 0.093(3) 0.029(3) 0.008(2) 0.004(3)
C8 0.062(4) 0.107(5) 0.071(4) 0.002(4) -0.004(4) 0.015(4)
C5 0.053(3) 0.060(4) 0.071(4) 0.006(3) -0.006(3) -0.005(3)
C13 0.137(6) 0.055(5) 0.103(5) -0.003(4) 0.012(5) -0.014(5)
C1 0.032(3) 0.117(6) 0.088(5) 0.003(4) -0.004(4) 0.005(4)
C2 0.062(4) 0.072(5) 0.068(4) 0.008(4) -0.009(3) -0.005(4)
N1 0.074(4) 0.076(4) 0.115(4) 0.008(3) -0.021(4) -0.007(3)
N2 0.090(5) 0.052(4) 0.118(4) -0.005(3) -0.008(4) -0.011(3)
C11 0.113(5) 0.071(5) 0.090(4) -0.011(4) -0.029(4) 0.020(4)
C17 0.125(6) 0.075(5) 0.087(4) -0.010(4) -0.045(5) -0.008(4)
C15 0.118(7) 0.133(8) 0.100(6) -0.029(6) -0.029(5) 0.000(7)
C3 0.056(4) 0.071(5) 0.062(4) 0.000(3) -0.008(4) 0.017(4)
C16 0.143(7) 0.094(6) 0.098(5) 0.001(5) -0.024(6) 0.011(6)
C9 0.126(6) 0.176(8) 0.111(5) 0.062(5) 0.024(5) 0.006(7)
C7 0.053(4) 0.141(6) 0.095(5) 0.024(4) -0.003(4) 0.013(5)
C12 0.094(5) 0.057(4) 0.058(4) 0.001(4) -0.006(4) 0.015(4)
C6 0.064(4) 0.112(5) 0.075(4) 0.027(3) 0.001(3) -0.001(4)
C14 0.125(7) 0.101(7) 0.142(7) -0.041(6) -0.009(6) -0.044(6)
O5 0.072(3) 0.358(8) 0.111(3) 0.096(4) -0.012(3) -0.015(5)
C10 0.085(4) 0.191(8) 0.096(4) -0.035(5) -0.020(4) 0.006(6)
C26 0.098(5) 0.212(8) 0.108(4) 0.086(5) 0.033(5) 0.017(6)
N3 0.116(5) 0.059(5) 0.281(8) 0.001(5) -0.013(6) 0.013(4)

loop_
_atom_type_symbol
_atom_type_description
_atom_type_scat_dispersion_real
_atom_type_scat_dispersion_imag
_atom_type_scat_source
C C 0.0033 0.0016 'International Tables Vol C Tables 4.2.6.8 and 6.1.1.4'
H H 0.0000 0.0000 'International Tables Vol C Tables 4.2.6.8 and 6.1.1.4'
N N 0.0061 0.0033 'International Tables Vol C Tables 4.2.6.8 and 6.1.1.4'
O O 0.0106 0.0060 'International Tables Vol C Tables 4.2.6.8 and 6.1.1.4'
S S 0.1246 0.1234 'International Tables Vol C Tables 4.2.6.8 and 6.1.1.4'

loop_
_geom_angle_atom_site_label_1
_geom_angle_atom_site_label_2
_geom_angle_atom_site_label_3
_geom_angle
C1 O3 C4 107.6(4)
C3 O4 C11 114.2(4)
C2 O2 C8 106.5(4)
C1 O1 C8 109.3(5)
O3 C4 C5 109.8(5)
O3 C4 C3 104.2(5)
C5 C4 C3 114.5(5)
O3 C4 H4 109(2)
C5 C4 H4 108(2)
C3 C4 H4 111(2)
C7 O6 C26 116.5(5)
O1 C8 O2 104.6(4)
O1 C8 C10 109.4(5)
O2 C8 C10 108.5(4)
O1 C8 C9 108.8(5)
O2 C8 C9 110.1(5)
C10 C8 C9 115.0(5)
N1 C5 C6 106.6(5)
N1 C5 C4 108.9(5)
C6 C5 C4 110.4(4)
N1 C5 H5 116(3)
C6 C5 H5 104(2)
C4 C5 H5 111(2)
C12 C13 C14 119.7(6)
C12 C13 H13 120.1
C14 C13 H13 120.1
O1 C1 O3 112.1(5)
O1 C1 C2 105.4(5)
O3 C1 C2 107.3(5)
O1 C1 H1 108(2)
O3 C1 H1 101(2)
C2 C1 H1 123(3)
O2 C2 C1 104.2(5)
O2 C2 C3 109.3(4)
C1 C2 C3 104.5(5)
O2 C2 H2 110(2)
C1 C2 H2 121(2)
C3 C2 H2 107.8(19)
N2 N1 C5 115.9(5)
N3 N2 N1 170.3(7)
O4 C11 C12 108.0(5)
O4 C11 H11A 110.1
C12 C11 H11A 110.1
O4 C11 H11B 110.1
C12 C11 H11B 110.1
H11A C11 H11B 108.4
C12 C17 C16 121.5(6)
C12 C17 H17 119.2
C16 C17 H17 119.2
C14 C15 C16 120.3(8)
C14 C15 H15 119.9
C16 C15 H15 119.9
O4 C3 C2 110.8(5)
O4 C3 C4 106.9(5)
C2 C3 C4 100.4(5)
O4 C3 H3 111(2)
C2 C3 H3 114(2)
C4 C3 H3 113(2)
C15 C16 C17 119.2(7)
C15 C16 H16 120.4
C17 C16 H16 120.4
C8 C9 H9A 109.5
C8 C9 H9B 109.5
H9A C9 H9B 109.5
C8 C9 H9C 109.5
H9A C9 H9C 109.5
H9B C9 H9C 109.5
O5 C7 O6 122.6(6)
O5 C7 C6 125.8(6)
O6 C7 C6 111.5(5)
C17 C12 C13 119.1(6)
C17 C12 C11 118.8(6)
C13 C12 C11 122.1(6)
C7 C6 C5 112.0(5)
C7 C6 H6A 109.2
C5 C6 H6A 109.2
C7 C6 H6B 109.2
C5 C6 H6B 109.2
H6A C6 H6B 107.9
C15 C14 C13 120.2(8)
C15 C14 H14 119.9
C13 C14 H14 119.9
C8 C10 H10A 109.5
C8 C10 H10B 109.5
H10A C10 H10B 109.5
C8 C10 H10C 109.5
H10A C10 H10C 109.5
H10B C10 H10C 109.5
O6 C26 H02A 109.5
O6 C26 H02B 109.5
H02A C26 H02B 109.5
O6 C26 H02C 109.5
H02A C26 H02C 109.5
H02B C26 H02C 109.5

loop_
_geom_bond_atom_site_label_1
_geom_bond_atom_site_label_2
_geom_bond_distance
O3 C1 1.411(7)
O3 C4 1.429(5)
O4 C3 1.406(6)
O4 C11 1.415(5)
O2 C2 1.421(5)
O2 C8 1.429(6)
O1 C1 1.404(6)
O1 C8 1.427(6)
C4 C5 1.510(6)
C4 C3 1.516(7)
C4 H4 0.99(4)
O6 C7 1.311(6)
O6 C26 1.469(5)
C8 C10 1.491(7)
C8 C9 1.526(7)
C5 N1 1.491(6)
C5 C6 1.508(6)
C5 H5 1.11(5)
C13 C12 1.366(7)
C13 C14 1.391(8)
C13 H13 0.9300
C1 C2 1.509(8)
C1 H1 0.91(4)
C2 C3 1.514(6)
C2 H2 1.01(3)
N1 N2 1.190(6)
N2 N3 1.117(6)
C11 C12 1.501(6)
C11 H11A 0.9700
C11 H11B 0.9700
C17 C12 1.353(7)
C17 C16 1.372(7)
C17 H17 0.9300
C15 C14 1.346(8)
C15 C16 1.368(9)
C15 H15 0.9300
C3 H3 0.97(4)
C16 H16 0.9300
C9 H9A 0.9600
C9 H9B 0.9600
C9 H9C 0.9600
C7 O5 1.167(5)
C7 C6 1.487(6)
C6 H6A 0.9700
C6 H6B 0.9700
C14 H14 0.9300
C10 H10A 0.9600
C10 H10B 0.9600
C10 H10C 0.9600
C26 H02A 0.9600
C26 H02B 0.9600
C26 H02C 0.9600
